data_1530828
loop_
_publ_author_name
'Stranger, R.'
'Grey, I.E.'
'Madsen, I.C.'
'Smith, P.W.'

_publ_section_title
;
 Structure systematics in A3 Mo X9, X=Cl, Br, I, from Rietveld refinement
 of X-ray powder data
;
_journal_name_full 'Journal of Solid State Chemistry'
_journal_page_first 162
_journal_page_last 170
_journal_volume 69
_journal_year 1987
_chemical_formula_sum 'Cl9 H12 Mo2 N3'
_chemical_name_systematic '(N H4)3 Mo2 Cl9'
_space_group_IT_number 194
_symmetry_space_group_name_Hall '-P 6c 2c'
_symmetry_space_group_name_H-M 'P 63/m m c'
_cell_angle_alpha 90
_cell_angle_beta 90
_cell_angle_gamma 120
_cell_formula_units_Z 2
_cell_length_a 7.1351
_cell_length_b 7.1351
_cell_length_c 16.9926
_cell_volume 749.188
_citation_journal_id_ASTM JSSCBI
_cod_data_source_file Stranger_JSSCBI_1987_1420.cif
_cod_data_source_block H12Cl9Mo2N3
_cod_original_cell_volume 749.1876
_cod_original_formula_sum 'H12 Cl9 Mo2 N3'
_cod_database_code 1530828

loop_
_symmetry_equiv_pos_as_xyz
x,y,z
x-y,x,z+1/2
-y,x-y,z
-x,-y,z+1/2
-x+y,-x,z
y,-x+y,z+1/2
-y,-x,-z+1/2
x-y,-y,-z
x,x-y,-z+1/2
y,x,-z
-x+y,y,-z+1/2
-x,-x+y,-z
-x,-y,-z
-x+y,-x,-z-1/2
y,-x+y,-z
x,y,-z-1/2
x-y,x,-z
-y,x-y,-z-1/2
y,x,z-1/2
-x+y,y,z
-x,-x+y,z-1/2
-y,-x,z
x-y,-y,z-1/2
x,x-y,z

loop_
_atom_site_label
_atom_site_type_symbol
_atom_site_fract_x
_atom_site_fract_y
_atom_site_fract_z
_atom_site_occupancy
_atom_site_U_iso_or_equiv
_atom_site_attached_hydrogens
N2 N-3 0.3333 0.6667 0.0692 1 0.0 4
Cl2 Cl-1 0.8265 0.653 0.0935 1 0.0 0
Cl1 Cl-1 0.4966 0.9932 0.25 1 0.0 0
Mo1 Mo+3 0.3333 0.6667 0.8265 1 0.0 0
N1 N-3 0 0 0.25 1 0.0 4
